data_7218111
loop_
_publ_author_name
'Xie, Ya-Jing'
'Sun, Jing'
'Yan, Chao Guo'

_publ_section_title
;
 Unprecedented formation of
 2-oxaspiro[bicyclo[2.2.1]heptane-6,3'-indoline] derivatives from reaction
 of 3-phenacyalideneoxindole with malononitrile or ethyl cyanoacetate
;
_journal_name_full 'RSC Adv.'
_journal_paper_doi 10.1039/C4RA06272H
_journal_year 2014
_chemical_formula_moiety 'C45 H42 Cl2 N4 O6'
_chemical_formula_sum 'C45 H42 Cl2 N4 O6'
_chemical_formula_weight 805.73
_chemical_name_systematic
; 
 ? 
;
_space_group_IT_number 2
_symmetry_cell_setting triclinic
_symmetry_space_group_name_Hall '-P 1'
_symmetry_space_group_name_H-M 'P -1'
_atom_sites_solution_hydrogens geom
_atom_sites_solution_primary direct
_atom_sites_solution_secondary difmap
_audit_creation_method SHELXL-97
_cell_angle_alpha 88.517(5)
_cell_angle_beta 70.954(5)
_cell_angle_gamma 81.751(5)
_cell_formula_units_Z 4
_cell_length_a 14.488(3)
_cell_length_b 17.229(3)
_cell_length_c 17.887(4)
_cell_measurement_reflns_used 7861
_cell_measurement_temperature 296(2)
_cell_measurement_theta_max 21.01
_cell_measurement_theta_min 2.21
_cell_volume 4175.7(15)
_computing_cell_refinement 'Bruker SMART'
_computing_data_collection 'Bruker SMART'
_computing_data_reduction 'Bruker SAINT'
_computing_molecular_graphics 'Bruker SHELXTL'
_computing_publication_material 'Bruker SHELXTL'
_computing_structure_refinement 'SHELXL-97 (Sheldrick, 1997)'
_computing_structure_solution 'SHELXS-97 (Sheldrick, 1990)'
_diffrn_ambient_temperature 296(2)
_diffrn_measured_fraction_theta_full 0.999
_diffrn_measured_fraction_theta_max 0.999
_diffrn_measurement_device_type 'CCD area detector'
_diffrn_measurement_method 'phi and omega scans'
_diffrn_radiation_monochromator graphite
_diffrn_radiation_source 'fine-focus sealed tube'
_diffrn_radiation_type MoK\a
_diffrn_radiation_wavelength 0.71073
_diffrn_reflns_av_R_equivalents 0.0830
_diffrn_reflns_av_sigmaI/netI 0.0994
_diffrn_reflns_limit_h_max 17
_diffrn_reflns_limit_h_min -17
_diffrn_reflns_limit_k_max 21
_diffrn_reflns_limit_k_min -21
_diffrn_reflns_limit_l_max 21
_diffrn_reflns_limit_l_min -21
_diffrn_reflns_number 78482
_diffrn_reflns_theta_full 25.68
_diffrn_reflns_theta_max 25.68
_diffrn_reflns_theta_min 2.10
_exptl_absorpt_coefficient_mu 0.208
_exptl_absorpt_correction_T_max 0.943
_exptl_absorpt_correction_T_min 0.924
_exptl_absorpt_correction_type multi-scan
_exptl_absorpt_process_details sadabs
_exptl_crystal_density_diffrn 1.282
_exptl_crystal_density_method 'not measured'
_exptl_crystal_F_000 1688
_exptl_crystal_size_max 0.38
_exptl_crystal_size_mid 0.36
_exptl_crystal_size_min 0.28
_platon_squeeze_details ' '
_refine_diff_density_max 0.374
_refine_diff_density_min -0.327
_refine_diff_density_rms 0.046
_refine_ls_extinction_method none
_refine_ls_goodness_of_fit_ref 0.931
_refine_ls_hydrogen_treatment mixed
_refine_ls_matrix_type full
_refine_ls_number_parameters 1117
_refine_ls_number_reflns 15827
_refine_ls_number_restraints 1557
_refine_ls_restrained_S_all 0.916
_refine_ls_R_factor_all 0.1797
_refine_ls_R_factor_gt 0.0693
_refine_ls_shift/su_max 0.000
_refine_ls_shift/su_mean 0.000
_refine_ls_structure_factor_coef Fsqd
_refine_ls_weighting_details 'calc w=1/[\s^2^(Fo^2^)+(0.1227P)^2^+0.0000P] where P=(Fo^2^+2Fc^2^)/3'
_refine_ls_weighting_scheme calc
_refine_ls_wR_factor_gt 0.1853
_refine_ls_wR_factor_ref 0.2235
_reflns_number_gt 6717
_reflns_number_total 15846
_reflns_threshold_expression >2sigma(I)
_cod_data_source_file c4ra06272h3.cif
_cod_data_source_block 1g
_cod_database_code 7218111

loop_
_symmetry_equiv_pos_as_xyz
'x, y, z'
'-x, -y, -z'

loop_
_atom_site_label
_atom_site_type_symbol
_atom_site_fract_x
_atom_site_fract_y
_atom_site_fract_z
_atom_site_U_iso_or_equiv
_atom_site_adp_type
_atom_site_occupancy
_atom_site_symmetry_multiplicity
_atom_site_calc_flag
_atom_site_refinement_flags
_atom_site_disorder_assembly
_atom_site_disorder_group
C1 C 0.2901(4) 0.8077(4) 1.0066(3) 0.152(2) Uani 1 1 d . . .
H1A H 0.2777 0.8387 1.0536 0.227 Uiso 1 1 calc R . .
H1B H 0.3027 0.7532 1.0178 0.227 Uiso 1 1 calc R . .
H1C H 0.2335 0.8167 0.9891 0.227 Uiso 1 1 calc R . .
C2 C 0.3780(4) 0.8304(3) 0.9430(3) 0.1149(17) Uani 1 1 d . . .
H2A H 0.4293 0.8355 0.9657 0.138 Uiso 1 1 calc R . .
H2B H 0.3596 0.8813 0.9234 0.138 Uiso 1 1 calc R . .
C3 C 0.4195(3) 0.7720(3) 0.8739(2) 0.0934(13) Uani 1 1 d . . .
H3A H 0.3678 0.7644 0.8525 0.112 Uiso 1 1 calc R . .
H3B H 0.4426 0.7218 0.8923 0.112 Uiso 1 1 calc R . .
C4 C 0.5047(3) 0.8010(2) 0.8091(2) 0.0841(12) Uani 1 1 d . . .
H4A H 0.4793 0.8470 0.7855 0.101 Uiso 1 1 calc R . .
H4B H 0.5512 0.8165 0.8326 0.101 Uiso 1 1 calc R . .
C5 C 0.5358(3) 0.7375(2) 0.6785(2) 0.0596(9) Uani 1 1 d . . .
C6 C 0.6014(2) 0.66546(18) 0.63075(17) 0.0534(8) Uani 1 1 d . . .
C7 C 0.6524(3) 0.6300(2) 0.68839(19) 0.0579(9) Uani 1 1 d . . .
C8 C 0.7145(3) 0.5610(2) 0.6839(2) 0.0758(11) Uani 1 1 d . . .
H8A H 0.7362 0.5285 0.6390 0.091 Uiso 1 1 calc R . .
C9 C 0.7439(3) 0.5419(3) 0.7500(3) 0.0930(13) Uani 1 1 d . . .
C10 C 0.7138(4) 0.5889(3) 0.8148(3) 0.0997(15) Uani 1 1 d . . .
H10A H 0.7351 0.5741 0.8575 0.120 Uiso 1 1 calc R . .
C11 C 0.6527(3) 0.6577(3) 0.8193(2) 0.0883(13) Uani 1 1 d . . .
H11A H 0.6321 0.6901 0.8641 0.106 Uiso 1 1 calc R . .
C12 C 0.6224(3) 0.6776(2) 0.7546(2) 0.0648(10) Uani 1 1 d . . .
C13 C 0.5425(2) 0.60872(19) 0.60236(17) 0.0546(9) Uani 1 1 d . . .
H13A H 0.5610 0.5554 0.6181 0.066 Uiso 1 1 calc R . .
C14 C 0.4305(3) 0.62827(19) 0.6343(2) 0.0605(9) Uani 1 1 d . . .
C15 C 0.3801(3) 0.61421(19) 0.7180(2) 0.0581(9) Uani 1 1 d . . .
C16 C 0.4259(3) 0.57302(19) 0.7669(2) 0.0620(9) Uani 1 1 d . . .
H16A H 0.4922 0.5522 0.7461 0.074 Uiso 1 1 calc R . .
C17 C 0.3764(3) 0.5621(2) 0.8449(2) 0.0690(10) Uani 1 1 d . . .
H17A H 0.4084 0.5335 0.8763 0.083 Uiso 1 1 calc R . .
C18 C 0.2786(3) 0.5940(2) 0.8766(2) 0.0814(12) Uani 1 1 d . . .
C19 C 0.1354(4) 0.6144(3) 0.9927(3) 0.173(3) Uani 1 1 d . . .
H19A H 0.1153 0.6017 1.0478 0.259 Uiso 1 1 calc R . .
H19B H 0.0940 0.5940 0.9680 0.259 Uiso 1 1 calc R . .
H19C H 0.1297 0.6704 0.9876 0.259 Uiso 1 1 calc R . .
C20 C 0.2308(3) 0.6351(2) 0.8298(3) 0.0852(12) Uani 1 1 d . . .
H20A H 0.1648 0.6566 0.8512 0.102 Uiso 1 1 calc R . .
C21 C 0.2816(3) 0.6442(2) 0.7508(2) 0.0750(11) Uani 1 1 d . . .
H21A H 0.2487 0.6712 0.7190 0.090 Uiso 1 1 calc R . .
C22 C 0.6901(3) 0.5688(3) 0.49485(19) 0.0648(10) Uani 1 1 d . . .
C23 C 0.5868(3) 0.61253(19) 0.51045(17) 0.0554(9) Uani 1 1 d . . .
C24 C 0.5350(3) 0.5826(2) 0.4626(2) 0.0653(10) Uani 1 1 d . . .
C25 C 0.6058(2) 0.69891(18) 0.49796(17) 0.0541(9) Uani 1 1 d . . .
H25A H 0.5447 0.7336 0.5252 0.065 Uiso 1 1 calc R . .
C26 C 0.6718(2) 0.69104(19) 0.54908(18) 0.0561(9) Uani 1 1 d . . .
C27 C 0.7309(3) 0.7567(2) 0.54867(18) 0.0614(9) Uani 1 1 d . . .
C28 C 0.8305(3) 0.7431(2) 0.5365(2) 0.0798(11) Uani 1 1 d . . .
H28A H 0.8629 0.6918 0.5296 0.096 Uiso 1 1 calc R . .
C29 C 0.8834(4) 0.8041(3) 0.5343(3) 0.1018(15) Uani 1 1 d . . .
H29A H 0.9509 0.7937 0.5258 0.122 Uiso 1 1 calc R . .
C30 C 0.8371(5) 0.8797(3) 0.5447(3) 0.0986(16) Uani 1 1 d . . .
C31 C 0.8562(5) 1.0126(4) 0.5597(3) 0.151(2) Uani 1 1 d . . .
H31A H 0.9053 1.0437 0.5617 0.226 Uiso 1 1 calc R . .
H31B H 0.8050 1.0155 0.6102 0.226 Uiso 1 1 calc R . .
H31C H 0.8284 1.0323 0.5198 0.226 Uiso 1 1 calc R . .
C32 C 0.7382(4) 0.8959(2) 0.5555(2) 0.0843(13) Uani 1 1 d . . .
H32A H 0.7068 0.9475 0.5616 0.101 Uiso 1 1 calc R . .
C33 C 0.6848(3) 0.8340(2) 0.5573(2) 0.0749(11) Uani 1 1 d . . .
H33A H 0.6177 0.8447 0.5643 0.090 Uiso 1 1 calc R . .
C34 C 0.5625(3) 0.7636(3) 0.3847(2) 0.0785(12) Uani 1 1 d . A .
C35 C 0.6480(2) 0.72616(19) 0.41237(18) 0.0572(9) Uani 1 1 d . . .
H35A H 0.6894 0.7664 0.4122 0.069 Uiso 1 1 calc R . .
C36 C 0.7038(3) 0.6687(2) 0.3452(2) 0.0679(10) Uani 1 1 d . . .
C37 C 0.7919(3) 0.6209(2) 0.3283(2) 0.0818(12) Uani 1 1 d . . .
H37A H 0.8290 0.6187 0.3622 0.098 Uiso 1 1 calc R . .
C38 C 0.8250(4) 0.5753(2) 0.2587(3) 0.0940(14) Uani 1 1 d . . .
C39 C 0.7720(5) 0.5777(3) 0.2076(3) 0.1075(17) Uani 1 1 d . . .
H39A H 0.7951 0.5465 0.1618 0.129 Uiso 1 1 calc R . .
C40 C 0.6843(4) 0.6270(3) 0.2249(3) 0.1002(15) Uani 1 1 d . . .
H40A H 0.6472 0.6290 0.1909 0.120 Uiso 1 1 calc R . .
C41 C 0.6514(4) 0.6728(3) 0.2915(2) 0.0761(12) Uani 1 1 d . A .
C42 C 0.5062(13) 0.7443(9) 0.2661(12) 0.110(4) Uani 0.562(10) 1 d PDU A 1
H42A H 0.5476 0.7438 0.2111 0.131 Uiso 0.562(10) 1 calc PR A 1
H42B H 0.4674 0.7959 0.2789 0.131 Uiso 0.562(10) 1 calc PR A 1
C43 C 0.4378(11) 0.6837(9) 0.2768(9) 0.126(4) Uani 0.562(10) 1 d PDU A 1
H43A H 0.4733 0.6317 0.2780 0.152 Uiso 0.562(10) 1 calc PR A 1
H43B H 0.4120 0.6850 0.2330 0.152 Uiso 0.562(10) 1 calc PR A 1
C44 C 0.3437(11) 0.7039(11) 0.3632(8) 0.125(4) Uani 0.562(10) 1 d PU A 1
H44A H 0.3029 0.6623 0.3732 0.150 Uiso 0.562(10) 1 calc PR A 1
H44B H 0.3708 0.7048 0.4061 0.150 Uiso 0.562(10) 1 calc PR A 1
C45 C 0.2859(10) 0.7742(10) 0.3629(9) 0.203(5) Uani 0.562(10) 1 d PU A 1
H45A H 0.2700 0.7780 0.3148 0.304 Uiso 0.562(10) 1 calc PR A 1
H45B H 0.3210 0.8164 0.3665 0.304 Uiso 0.562(10) 1 calc PR A 1
H45C H 0.2262 0.7773 0.4073 0.304 Uiso 0.562(10) 1 calc PR A 1
C46 C 1.1466(4) 0.7036(4) -0.4341(4) 0.156(2) Uani 1 1 d U . .
H46A H 1.1751 0.6688 -0.4794 0.234 Uiso 1 1 calc R . .
H46B H 1.1951 0.7078 -0.4090 0.234 Uiso 1 1 calc R . .
H46C H 1.1251 0.7545 -0.4506 0.234 Uiso 1 1 calc R . .
C47 C 1.0590(5) 0.6715(3) -0.3760(4) 0.149(2) Uani 1 1 d U . .
H47A H 1.0139 0.6609 -0.4031 0.178 Uiso 1 1 calc R . .
H47B H 1.0817 0.6226 -0.3553 0.178 Uiso 1 1 calc R . .
C48 C 1.0083(4) 0.7270(3) -0.3118(3) 0.1162(16) Uani 1 1 d U . .
H48A H 0.9898 0.7764 -0.3339 0.139 Uiso 1 1 calc R . .
H48B H 1.0542 0.7360 -0.2848 0.139 Uiso 1 1 calc R . .
C49 C 0.9137(3) 0.7029(2) -0.2489(2) 0.0835(11) Uani 1 1 d U . .
H49A H 0.8654 0.6964 -0.2743 0.100 Uiso 1 1 calc R . .
H49B H 0.9305 0.6532 -0.2265 0.100 Uiso 1 1 calc R . .
C50 C 0.9018(3) 0.7631(2) -0.1214(2) 0.0572(8) Uani 1 1 d U . .
C51 C 0.8484(2) 0.83652(18) -0.07224(17) 0.0518(8) Uani 1 1 d U . .
C52 C 0.7878(2) 0.8752(2) -0.12061(19) 0.0569(8) Uani 1 1 d U . .
C53 C 0.7228(3) 0.9439(2) -0.1086(2) 0.0669(9) Uani 1 1 d U . .
H53A H 0.7107 0.9760 -0.0645 0.080 Uiso 1 1 calc R . .
C54 C 0.6759(3) 0.9640(2) -0.1643(2) 0.0761(10) Uani 1 1 d U . .
C55 C 0.6939(3) 0.9186(3) -0.2293(3) 0.0840(11) Uani 1 1 d U . .
H55A H 0.6614 0.9338 -0.2656 0.101 Uiso 1 1 calc R . .
C56 C 0.7600(3) 0.8497(2) -0.2431(2) 0.0763(10) Uani 1 1 d U . .
H56A H 0.7735 0.8190 -0.2885 0.092 Uiso 1 1 calc R . .
C57 C 0.8052(3) 0.8281(2) -0.1869(2) 0.0595(9) Uani 1 1 d U . .
C58 C 0.9224(2) 0.88755(18) -0.05488(18) 0.0552(8) Uani 1 1 d U . .
H58A H 0.9086 0.9413 -0.0717 0.066 Uiso 1 1 calc R . .
C59 C 1.0317(3) 0.85845(19) -0.0928(2) 0.0588(8) Uani 1 1 d U . .
C60 C 1.0801(3) 0.87263(19) -0.1778(2) 0.0599(9) Uani 1 1 d U . .
C61 C 1.1786(3) 0.8440(2) -0.2110(2) 0.0724(10) Uani 1 1 d U . .
H61A H 1.2116 0.8162 -0.1798 0.087 Uiso 1 1 calc R . .
C62 C 1.2290(3) 0.8552(2) -0.2883(3) 0.0853(11) Uani 1 1 d U . .
H62A H 1.2959 0.8362 -0.3093 0.102 Uiso 1 1 calc R . .
C63 C 1.1803(3) 0.8949(2) -0.3350(2) 0.0776(11) Uani 1 1 d U . .
C64 C 1.3253(4) 0.8733(3) -0.4507(3) 0.1205(17) Uani 1 1 d U . .
H64A H 1.3493 0.8916 -0.5037 0.181 Uiso 1 1 calc R . .
H64B H 1.3281 0.8173 -0.4520 0.181 Uiso 1 1 calc R . .
H64C H 1.3657 0.8870 -0.4212 0.181 Uiso 1 1 calc R . .
C65 C 1.0819(3) 0.9247(2) -0.3032(2) 0.0760(10) Uani 1 1 d U . .
H65A H 1.0493 0.9523 -0.3349 0.091 Uiso 1 1 calc R . .
C66 C 1.0316(3) 0.91390(19) -0.2249(2) 0.0648(9) Uani 1 1 d U . .
H66A H 0.9651 0.9342 -0.2035 0.078 Uiso 1 1 calc R . .
C67 C 0.7903(3) 0.9373(2) 0.06239(19) 0.0598(9) Uani 1 1 d U . .
C68 C 0.8621(2) 0.80422(17) 0.05675(17) 0.0498(8) Uani 1 1 d U . .
H68A H 0.9175 0.7654 0.0270 0.060 Uiso 1 1 calc R . .
C69 C 0.8897(2) 0.88733(18) 0.03710(18) 0.0546(8) Uani 1 1 d U . .
C70 C 0.9588(3) 0.91494(19) 0.0714(2) 0.0646(9) Uani 1 1 d U . .
C71 C 0.7856(2) 0.81661(17) 0.01403(17) 0.0495(8) Uani 1 1 d U . .
C72 C 0.7178(2) 0.75625(18) 0.02125(17) 0.0475(8) Uani 1 1 d U . .
C73 C 0.7544(2) 0.67634(19) 0.01471(17) 0.0536(8) Uani 1 1 d U . .
H73A H 0.8214 0.6605 0.0057 0.064 Uiso 1 1 calc R . .
C74 C 0.6934(3) 0.62072(19) 0.02137(17) 0.0557(8) Uani 1 1 d U . .
H74A H 0.7194 0.5678 0.0168 0.067 Uiso 1 1 calc R . .
C75 C 0.5942(3) 0.6425(2) 0.03474(18) 0.0564(9) Uani 1 1 d U . .
C76 C 0.4377(3) 0.5999(3) 0.0555(3) 0.1060(15) Uani 1 1 d U . .
H76A H 0.4100 0.5520 0.0594 0.159 Uiso 1 1 calc R . .
H76B H 0.4253 0.6302 0.0131 0.159 Uiso 1 1 calc R . .
H76C H 0.4079 0.6295 0.1043 0.159 Uiso 1 1 calc R . .
C77 C 0.5565(3) 0.7207(2) 0.04117(19) 0.0612(9) Uani 1 1 d U . .
H77A H 0.4895 0.7361 0.0504 0.073 Uiso 1 1 calc R . .
C78 C 0.6184(3) 0.77699(19) 0.03387(18) 0.0570(8) Uani 1 1 d U . .
H78A H 0.5922 0.8298 0.0376 0.068 Uiso 1 1 calc R . .
C79 C 0.9155(3) 0.7446(2) 0.1670(2) 0.0650(9) Uani 1 1 d U B .
C80 C 0.8269(2) 0.78115(18) 0.14440(17) 0.0523(8) Uani 1 1 d U . .
H80A H 0.7849 0.7403 0.1487 0.063 Uiso 1 1 calc R . .
C81 C 0.7736(3) 0.83961(19) 0.21032(19) 0.0580(8) Uani 1 1 d U . .
C82 C 0.6848(3) 0.8884(2) 0.2287(2) 0.0728(10) Uani 1 1 d U . .
H82A H 0.6472 0.8911 0.1952 0.087 Uiso 1 1 calc R . .
C83 C 0.6525(3) 0.9331(2) 0.2977(2) 0.0813(11) Uani 1 1 d U . .
C84 C 0.7052(4) 0.9283(2) 0.3499(2) 0.0853(12) Uani 1 1 d U . .
H84A H 0.6815 0.9585 0.3963 0.102 Uiso 1 1 calc R . .
C85 C 0.7935(3) 0.8780(2) 0.3327(2) 0.0789(11) Uani 1 1 d U . .
H85A H 0.8296 0.8740 0.3674 0.095 Uiso 1 1 calc R . .
C86 C 0.8263(3) 0.8347(2) 0.2641(2) 0.0627(9) Uani 1 1 d U B .
C87 C 0.9824(7) 0.7466(7) 0.2753(6) 0.087(3) Uani 0.637(8) 1 d PDU B 1
H87A H 1.0006 0.6907 0.2641 0.104 Uiso 0.637(8) 1 calc PR B 1
H87B H 0.9524 0.7541 0.3321 0.104 Uiso 0.637(8) 1 calc PR B 1
C88 C 1.0730(7) 0.7853(4) 0.2483(6) 0.110(3) Uani 0.637(8) 1 d PDU B 1
H88A H 1.1222 0.7563 0.2684 0.132 Uiso 0.637(8) 1 calc PR B 1
H88B H 1.0990 0.7816 0.1910 0.132 Uiso 0.637(8) 1 calc PR B 1
C89 C 1.0596(6) 0.8690(4) 0.2729(5) 0.113(3) Uani 0.637(8) 1 d PDU B 1
H89A H 1.0387 0.8723 0.3302 0.135 Uiso 0.637(8) 1 calc PR B 1
H89B H 1.0068 0.8974 0.2565 0.135 Uiso 0.637(8) 1 calc PR B 1
C90 C 1.1501(7) 0.9091(6) 0.2399(7) 0.131(3) Uani 0.637(8) 1 d PDU B 1
H90A H 1.1312 0.9649 0.2449 0.197 Uiso 0.637(8) 1 calc PR B 1
H90B H 1.1818 0.8945 0.1850 0.197 Uiso 0.637(8) 1 calc PR B 1
H90C H 1.1950 0.8933 0.2686 0.197 Uiso 0.637(8) 1 calc PR B 1
C42' C 0.5030(17) 0.7690(12) 0.2751(15) 0.108(4) Uani 0.438(10) 1 d PDU A 2
H42C H 0.4708 0.8182 0.3028 0.130 Uiso 0.438(10) 1 calc PR A 2
H42D H 0.5432 0.7814 0.2224 0.130 Uiso 0.438(10) 1 calc PR A 2
C43' C 0.4274(16) 0.7259(13) 0.2676(12) 0.137(4) Uani 0.438(10) 1 d PU A 2
H43C H 0.3894 0.7587 0.2400 0.164 Uiso 0.438(10) 1 calc PR A 2
H43D H 0.4603 0.6801 0.2339 0.164 Uiso 0.438(10) 1 calc PR A 2
C44' C 0.3688(19) 0.7034(16) 0.3282(13) 0.143(4) Uani 0.438(10) 1 d PU A 2
H44C H 0.3325 0.7521 0.3550 0.171 Uiso 0.438(10) 1 calc PR A 2
H44D H 0.4110 0.6830 0.3587 0.171 Uiso 0.438(10) 1 calc PR A 2
C45' C 0.2856(11) 0.6449(10) 0.3500(9) 0.180(6) Uani 0.438(10) 1 d PU A 2
H45D H 0.2737 0.6281 0.4035 0.270 Uiso 0.438(10) 1 calc PR A 2
H45E H 0.3083 0.6000 0.3147 0.270 Uiso 0.438(10) 1 calc PR A 2
H45F H 0.2255 0.6721 0.3447 0.270 Uiso 0.438(10) 1 calc PR A 2
C87' C 0.9668(16) 0.7614(14) 0.2910(13) 0.109(5) Uani 0.363(8) 1 d PDU B 2
H87C H 1.0053 0.7098 0.2772 0.131 Uiso 0.363(8) 1 calc PR B 2
H87D H 0.9205 0.7585 0.3439 0.131 Uiso 0.363(8) 1 calc PR B 2
C88' C 1.0353(11) 0.8173(13) 0.2942(9) 0.128(4) Uani 0.363(8) 1 d PDU B 2
H88C H 1.0579 0.8047 0.3391 0.154 Uiso 0.363(8) 1 calc PR B 2
H88D H 0.9990 0.8699 0.3031 0.154 Uiso 0.363(8) 1 calc PR B 2
C89' C 1.1233(11) 0.8164(12) 0.2213(9) 0.134(4) Uani 0.363(8) 1 d PDU B 2
H89C H 1.1028 0.8401 0.1784 0.161 Uiso 0.363(8) 1 calc PR B 2
H89D H 1.1528 0.7627 0.2058 0.161 Uiso 0.363(8) 1 calc PR B 2
C90' C 1.1983(16) 0.8608(14) 0.2358(16) 0.187(7) Uani 0.363(8) 1 d PDU B 2
H90D H 1.2633 0.8331 0.2109 0.281 Uiso 0.363(8) 1 calc PR B 2
H90E H 1.1861 0.8655 0.2916 0.281 Uiso 0.363(8) 1 calc PR B 2
H90F H 1.1933 0.9121 0.2140 0.281 Uiso 0.363(8) 1 calc PR B 2
Cl1 Cl 0.81898(13) 0.45422(11) 0.74912(10) 0.1736(8) Uani 1 1 d . . .
Cl2 Cl 0.93701(13) 0.51542(8) 0.23773(9) 0.1523(6) Uani 1 1 d . . .
Cl3 Cl 0.59081(10) 1.04862(8) -0.14939(9) 0.1284(5) Uani 1 1 d . . .
Cl4 Cl 0.54251(11) 0.99645(8) 0.31928(8) 0.1299(5) Uani 1 1 d . . .
H2 H 0.683(4) 0.481(3) 0.460(3) 0.156 Uiso 1 1 d . . .
H6 H 0.809(4) 1.023(3) 0.090(3) 0.156 Uiso 1 1 d . . .
N1 N 0.5562(2) 0.74147(18) 0.74741(16) 0.0671(8) Uani 1 1 d . . .
N2 N 0.7313(3) 0.5005(2) 0.4724(2) 0.0856(10) Uani 1 1 d . . .
N3 N 0.5015(3) 0.55912(19) 0.42050(18) 0.0889(11) Uani 1 1 d . . .
N4 N 0.5684(3) 0.7299(2) 0.3160(2) 0.0827(10) Uani 1 1 d D . .
N5 N 0.8714(2) 0.76214(16) -0.18620(16) 0.0597(7) Uani 1 1 d . . .
N6 N 0.7588(3) 1.00576(19) 0.0871(2) 0.0855(11) Uani 1 1 d . . .
N7 N 1.0074(3) 0.93912(19) 0.1008(2) 0.0888(11) Uani 1 1 d . . .
N8 N 0.9100(2) 0.77778(18) 0.23681(18) 0.0685(8) Uani 1 1 d D . .
O1 O 0.47636(19) 0.78283(15) 0.65866(13) 0.0728(7) Uani 1 1 d . . .
O2 O 0.2358(2) 0.58031(17) 0.95523(16) 0.1183(12) Uani 1 1 d . . .
O3 O 0.38626(19) 0.65313(16) 0.58921(15) 0.0858(8) Uani 1 1 d . . .
O4 O 0.8997(3) 0.9341(2) 0.5412(2) 0.1361(13) Uani 1 1 d . . .
O5 O 0.74127(17) 0.62049(14) 0.51725(12) 0.0642(6) Uani 1 1 d . . .
O6 O 0.4988(2) 0.8166(2) 0.41985(17) 0.1025(9) Uani 1 1 d . . .
O7 O 0.96163(18) 0.71299(14) -0.10627(13) 0.0677(6) Uani 1 1 d . . .
O8 O 1.2240(2) 0.90939(17) -0.41308(16) 0.1068(10) Uani 1 1 d . . .
O9 O 1.07737(18) 0.82596(16) -0.05170(15) 0.0855(8) Uani 1 1 d . . .
O10 O 0.72676(15) 0.89074(12) 0.04845(12) 0.0565(6) Uani 1 1 d . . .
O11 O 0.5412(2) 0.58226(14) 0.04031(15) 0.0803(7) Uani 1 1 d . . .
O12 O 0.9811(2) 0.69446(17) 0.13037(16) 0.0901(8) Uani 1 1 d . . .

loop_
_atom_site_aniso_label
_atom_site_aniso_U_11
_atom_site_aniso_U_22
_atom_site_aniso_U_33
_atom_site_aniso_U_23
_atom_site_aniso_U_13
_atom_site_aniso_U_12
C1 0.113(4) 0.209(6) 0.095(4) 0.000(4) -0.011(4) 0.045(4)
C2 0.129(4) 0.118(4) 0.075(3) -0.012(3) -0.028(3) 0.045(3)
C3 0.099(3) 0.109(3) 0.073(3) -0.006(3) -0.034(3) 0.001(3)
C4 0.116(3) 0.084(3) 0.057(2) -0.008(2) -0.028(2) -0.029(3)
C5 0.068(3) 0.061(2) 0.050(2) 0.0060(18) -0.016(2) -0.019(2)
C6 0.061(2) 0.063(2) 0.0405(18) 0.0070(16) -0.0192(17) -0.0186(18)
C7 0.063(2) 0.072(2) 0.044(2) 0.0090(18) -0.0180(18) -0.026(2)
C8 0.072(3) 0.089(3) 0.064(3) 0.009(2) -0.022(2) -0.003(2)
C9 0.088(3) 0.118(4) 0.077(3) 0.025(3) -0.036(3) -0.011(3)
C10 0.108(4) 0.132(4) 0.076(3) 0.031(3) -0.051(3) -0.024(3)
C11 0.107(3) 0.116(4) 0.055(3) 0.011(2) -0.039(2) -0.032(3)
C12 0.078(3) 0.076(3) 0.047(2) 0.010(2) -0.025(2) -0.026(2)
C13 0.065(2) 0.060(2) 0.0412(19) 0.0076(15) -0.0166(17) -0.0192(18)
C14 0.071(3) 0.065(2) 0.053(2) 0.0093(17) -0.026(2) -0.0212(19)
C15 0.060(3) 0.059(2) 0.057(2) 0.0096(17) -0.019(2) -0.0175(18)
C16 0.057(2) 0.065(2) 0.059(2) 0.0085(18) -0.011(2) -0.0102(18)
C17 0.072(3) 0.068(2) 0.055(2) 0.0125(18) -0.009(2) -0.003(2)
C18 0.098(3) 0.057(2) 0.068(3) 0.020(2) -0.002(3) -0.006(2)
C19 0.134(5) 0.170(5) 0.109(4) 0.044(4) 0.065(4) 0.066(4)
C20 0.067(3) 0.073(3) 0.091(3) 0.023(2) 0.002(2) 0.003(2)
C21 0.067(3) 0.078(3) 0.079(3) 0.024(2) -0.021(2) -0.016(2)
C22 0.078(3) 0.077(3) 0.042(2) 0.0055(19) -0.0150(19) -0.030(2)
C23 0.067(2) 0.064(2) 0.0392(19) 0.0008(15) -0.0167(17) -0.0232(19)
C24 0.089(3) 0.071(2) 0.044(2) 0.0168(18) -0.023(2) -0.037(2)
C25 0.069(2) 0.061(2) 0.0368(18) 0.0083(15) -0.0181(17) -0.0258(18)
C26 0.066(2) 0.064(2) 0.0440(19) 0.0066(16) -0.0199(18) -0.0235(19)
C27 0.077(3) 0.071(3) 0.045(2) 0.0066(17) -0.0248(19) -0.030(2)
C28 0.074(3) 0.096(3) 0.080(3) 0.018(2) -0.032(2) -0.033(2)
C29 0.100(4) 0.121(4) 0.110(4) 0.037(3) -0.052(3) -0.064(4)
C30 0.141(5) 0.110(4) 0.085(3) 0.034(3) -0.068(3) -0.081(4)
C31 0.226(7) 0.129(5) 0.148(5) 0.032(4) -0.097(5) -0.103(5)
C32 0.130(4) 0.085(3) 0.064(3) 0.017(2) -0.052(3) -0.050(3)
C33 0.092(3) 0.085(3) 0.060(2) 0.008(2) -0.031(2) -0.042(3)
C34 0.089(3) 0.093(3) 0.047(3) 0.013(2) -0.009(2) -0.027(3)
C35 0.067(2) 0.064(2) 0.046(2) 0.0076(17) -0.0192(18) -0.0254(18)
C36 0.083(3) 0.067(3) 0.050(2) 0.0063(19) -0.009(2) -0.031(2)
C37 0.088(3) 0.085(3) 0.063(3) 0.012(2) -0.005(2) -0.031(3)
C38 0.112(4) 0.072(3) 0.073(3) -0.002(2) 0.008(3) -0.019(3)
C39 0.165(6) 0.093(4) 0.055(3) -0.007(3) -0.009(4) -0.050(4)
C40 0.137(5) 0.116(4) 0.056(3) 0.002(3) -0.022(3) -0.063(4)
C41 0.105(4) 0.099(3) 0.032(2) 0.005(2) -0.015(2) -0.055(3)
C42 0.117(6) 0.170(8) 0.075(5) 0.033(6) -0.061(5) -0.064(6)
C43 0.112(6) 0.203(9) 0.083(6) 0.032(7) -0.045(5) -0.054(8)
C44 0.107(7) 0.182(7) 0.094(7) 0.039(7) -0.031(6) -0.053(6)
C45 0.170(10) 0.250(12) 0.198(10) 0.056(9) -0.084(8) -0.010(9)
C46 0.105(4) 0.184(6) 0.145(5) 0.054(4) -0.005(4) -0.003(4)
C47 0.157(5) 0.131(4) 0.126(4) 0.014(4) -0.017(4) 0.008(4)
C48 0.149(4) 0.092(3) 0.076(3) -0.008(2) 0.004(3) -0.013(3)
C49 0.096(3) 0.078(3) 0.081(3) -0.011(2) -0.032(2) -0.015(2)
C50 0.061(2) 0.052(2) 0.056(2) 0.0036(16) -0.0121(18) -0.0169(17)
C51 0.060(2) 0.0517(19) 0.0471(18) 0.0064(15) -0.0204(16) -0.0133(16)
C52 0.064(2) 0.059(2) 0.0538(19) 0.0081(16) -0.0231(17) -0.0180(17)
C53 0.084(2) 0.062(2) 0.062(2) 0.0054(17) -0.034(2) -0.010(2)
C54 0.084(3) 0.075(3) 0.077(3) 0.011(2) -0.038(2) -0.009(2)
C55 0.089(3) 0.095(3) 0.082(3) 0.023(2) -0.047(2) -0.018(2)
C56 0.089(3) 0.084(3) 0.066(2) 0.003(2) -0.034(2) -0.022(2)
C57 0.067(2) 0.068(2) 0.052(2) 0.0071(17) -0.0276(18) -0.0198(18)
C58 0.064(2) 0.0494(18) 0.0564(19) 0.0122(15) -0.0229(17) -0.0148(16)
C59 0.062(2) 0.059(2) 0.063(2) 0.0079(16) -0.0267(19) -0.0196(17)
C60 0.057(2) 0.061(2) 0.063(2) 0.0102(17) -0.0193(19) -0.0170(17)
C61 0.065(3) 0.071(2) 0.078(3) 0.0232(19) -0.020(2) -0.014(2)
C62 0.072(3) 0.081(3) 0.088(3) 0.013(2) -0.010(2) -0.003(2)
C63 0.086(3) 0.068(2) 0.064(3) 0.011(2) -0.006(2) -0.007(2)
C64 0.105(4) 0.124(4) 0.083(3) 0.007(3) 0.027(3) 0.008(3)
C65 0.074(3) 0.076(2) 0.072(3) 0.014(2) -0.021(2) -0.003(2)
C66 0.065(2) 0.062(2) 0.066(2) 0.0138(17) -0.0183(19) -0.0157(17)
C67 0.073(2) 0.053(2) 0.056(2) 0.0033(16) -0.0233(18) -0.0135(19)
C68 0.0565(19) 0.0457(18) 0.0492(18) 0.0037(14) -0.0173(15) -0.0141(15)
C69 0.067(2) 0.0501(19) 0.0535(19) 0.0056(15) -0.0254(17) -0.0181(17)
C70 0.088(3) 0.057(2) 0.057(2) 0.0130(16) -0.028(2) -0.0275(19)
C71 0.0553(19) 0.0441(18) 0.0497(18) 0.0006(14) -0.0181(15) -0.0065(15)
C72 0.055(2) 0.0483(19) 0.0418(17) 0.0045(13) -0.0191(15) -0.0075(16)
C73 0.058(2) 0.057(2) 0.0527(19) 0.0037(15) -0.0254(16) -0.0118(17)
C74 0.077(3) 0.0457(19) 0.0498(19) 0.0026(14) -0.0262(18) -0.0138(18)
C75 0.067(2) 0.061(2) 0.053(2) 0.0094(16) -0.0304(18) -0.025(2)
C76 0.096(4) 0.104(3) 0.135(4) 0.010(3) -0.047(3) -0.050(3)
C77 0.057(2) 0.071(3) 0.061(2) 0.0067(17) -0.0248(18) -0.0141(19)
C78 0.067(2) 0.0482(19) 0.058(2) 0.0042(15) -0.0245(18) -0.0066(18)
C79 0.077(3) 0.066(2) 0.052(2) 0.0160(18) -0.020(2) -0.014(2)
C80 0.062(2) 0.0512(19) 0.0484(18) 0.0044(15) -0.0220(16) -0.0143(16)
C81 0.069(2) 0.055(2) 0.056(2) 0.0102(16) -0.0251(18) -0.0191(18)
C82 0.081(3) 0.075(2) 0.062(2) 0.0076(19) -0.022(2) -0.011(2)
C83 0.100(3) 0.067(2) 0.064(3) 0.002(2) -0.011(2) -0.007(2)
C84 0.121(4) 0.071(3) 0.060(2) -0.004(2) -0.023(3) -0.017(3)
C85 0.097(3) 0.087(3) 0.058(2) -0.002(2) -0.025(2) -0.030(2)
C86 0.080(3) 0.062(2) 0.050(2) 0.0095(17) -0.0212(19) -0.025(2)
C87 0.091(5) 0.101(5) 0.082(4) 0.020(4) -0.046(4) -0.020(4)
C88 0.095(5) 0.126(6) 0.121(6) 0.011(4) -0.048(5) -0.026(4)
C89 0.110(5) 0.114(5) 0.118(5) 0.023(4) -0.038(4) -0.034(4)
C90 0.103(7) 0.124(7) 0.183(9) 0.029(7) -0.061(7) -0.039(6)
C42' 0.111(6) 0.165(8) 0.074(6) 0.035(7) -0.051(5) -0.059(7)
C43' 0.122(7) 0.200(10) 0.097(7) 0.033(8) -0.048(6) -0.032(9)
C44' 0.134(9) 0.203(8) 0.110(9) 0.030(9) -0.056(7) -0.050(8)
C45' 0.165(10) 0.219(12) 0.192(11) 0.037(10) -0.080(9) -0.099(10)
C87' 0.103(8) 0.135(9) 0.110(8) 0.018(7) -0.058(7) -0.027(7)
C88' 0.127(8) 0.136(8) 0.126(8) 0.013(7) -0.046(7) -0.023(7)
C89' 0.126(8) 0.137(8) 0.138(8) 0.027(7) -0.035(7) -0.041(7)
C90' 0.155(13) 0.179(14) 0.218(14) -0.006(13) -0.043(12) -0.033(12)
Cl1 0.1672(15) 0.1932(16) 0.1418(13) 0.0295(11) -0.0667(12) 0.0690(13)
Cl2 0.1641(14) 0.1149(11) 0.1233(11) 0.0049(8) 0.0110(10) 0.0180(10)
Cl3 0.1349(11) 0.1177(10) 0.1412(11) 0.0104(8) -0.0780(10) 0.0314(8)
Cl4 0.1406(12) 0.1100(10) 0.1060(9) -0.0121(7) -0.0198(8) 0.0433(8)
N1 0.095(2) 0.069(2) 0.0433(18) -0.0018(15) -0.0255(17) -0.0215(18)
N2 0.104(3) 0.069(2) 0.076(2) -0.0072(18) -0.020(2) -0.010(2)
N3 0.140(3) 0.094(2) 0.060(2) 0.0210(17) -0.051(2) -0.065(2)
N4 0.087(3) 0.114(3) 0.050(2) 0.009(2) -0.020(2) -0.030(2)
N5 0.068(2) 0.0596(19) 0.0540(18) -0.0058(14) -0.0212(16) -0.0141(16)
N6 0.104(3) 0.046(2) 0.108(3) -0.0120(17) -0.037(2) -0.0032(18)
N7 0.115(3) 0.085(2) 0.092(3) 0.0117(18) -0.056(2) -0.045(2)
N8 0.070(2) 0.075(2) 0.065(2) 0.0151(17) -0.0295(18) -0.0100(18)
O1 0.0843(18) 0.0744(17) 0.0573(15) 0.0030(12) -0.0235(14) -0.0030(14)
O2 0.123(3) 0.103(2) 0.0709(19) 0.0304(16) 0.0263(18) 0.0278(19)
O3 0.0757(18) 0.122(2) 0.0676(17) 0.0247(15) -0.0316(15) -0.0239(16)
O4 0.170(3) 0.122(3) 0.165(3) 0.038(2) -0.096(3) -0.088(3)
O5 0.0654(16) 0.0716(16) 0.0559(14) 0.0010(12) -0.0166(12) -0.0185(14)
O6 0.105(2) 0.120(3) 0.0668(19) 0.0230(18) -0.0149(18) -0.001(2)
O7 0.0735(17) 0.0600(15) 0.0626(15) 0.0024(12) -0.0164(13) -0.0005(13)
O8 0.117(3) 0.108(2) 0.0676(19) 0.0179(16) 0.0002(18) 0.0004(19)
O9 0.0693(17) 0.113(2) 0.0798(18) 0.0220(16) -0.0356(15) -0.0096(15)
O10 0.0636(15) 0.0483(13) 0.0586(14) -0.0013(10) -0.0211(12) -0.0079(12)
O11 0.084(2) 0.0722(17) 0.103(2) 0.0149(14) -0.0468(16) -0.0344(15)
O12 0.091(2) 0.090(2) 0.0741(18) 0.0077(15) -0.0200(16) 0.0190(17)

loop_
_atom_type_symbol
_atom_type_description
_atom_type_scat_dispersion_real
_atom_type_scat_dispersion_imag
_atom_type_scat_source
C C 0.0033 0.0016 'International Tables Vol C Tables 4.2.6.8 and 6.1.1.4'
H H 0.0000 0.0000 'International Tables Vol C Tables 4.2.6.8 and 6.1.1.4'
N N 0.0061 0.0033 'International Tables Vol C Tables 4.2.6.8 and 6.1.1.4'
O O 0.0106 0.0060 'International Tables Vol C Tables 4.2.6.8 and 6.1.1.4'
Cl Cl 0.1484 0.1585 'International Tables Vol C Tables 4.2.6.8 and 6.1.1.4'

loop_
_geom_angle_atom_site_label_1
_geom_angle_atom_site_label_2
_geom_angle_atom_site_label_3
_geom_angle
C2 C1 H1A 109.5
C2 C1 H1B 109.5
H1A C1 H1B 109.5
C2 C1 H1C 109.5
H1A C1 H1C 109.5
H1B C1 H1C 109.5
C1 C2 C3 113.5(5)
C1 C2 H2A 108.9
C3 C2 H2A 108.9
C1 C2 H2B 108.9
C3 C2 H2B 108.9
H2A C2 H2B 107.7
C2 C3 C4 110.8(4)
C2 C3 H3A 109.5
C4 C3 H3A 109.5
C2 C3 H3B 109.5
C4 C3 H3B 109.5
H3A C3 H3B 108.1
N1 C4 C3 112.4(3)
N1 C4 H4A 109.1
C3 C4 H4A 109.1
N1 C4 H4B 109.1
C3 C4 H4B 109.1
H4A C4 H4B 107.9
O1 C5 N1 125.9(3)
O1 C5 C6 126.2(3)
N1 C5 C6 107.9(3)
C7 C6 C5 101.3(3)
C7 C6 C13 114.9(3)
C5 C6 C13 113.7(3)
C7 C6 C26 115.6(3)
C5 C6 C26 110.5(2)
C13 C6 C26 101.3(2)
C12 C7 C8 120.7(3)
C12 C7 C6 108.7(3)
C8 C7 C6 130.5(3)
C7 C8 C9 116.8(4)
C7 C8 H8A 121.6
C9 C8 H8A 121.6
C10 C9 C8 122.0(4)
C10 C9 Cl1 119.1(4)
C8 C9 Cl1 118.9(4)
C9 C10 C11 121.3(4)
C9 C10 H10A 119.3
C11 C10 H10A 119.3
C10 C11 C12 117.6(4)
C10 C11 H11A 121.2
C12 C11 H11A 121.2
C7 C12 C11 121.5(4)
C7 C12 N1 110.4(3)
C11 C12 N1 127.9(4)
C14 C13 C23 113.9(3)
C14 C13 C6 115.7(3)
C23 C13 C6 102.2(2)
C14 C13 H13A 108.2
C23 C13 H13A 108.2
C6 C13 H13A 108.2
O3 C14 C15 122.7(3)
O3 C14 C13 119.0(3)
C15 C14 C13 118.3(3)
C21 C15 C16 117.6(3)
C21 C15 C14 118.6(3)
C16 C15 C14 123.9(3)
C17 C16 C15 121.9(3)
C17 C16 H16A 119.1
C15 C16 H16A 119.1
C16 C17 C18 119.4(3)
C16 C17 H17A 120.3
C18 C17 H17A 120.3
O2 C18 C20 124.8(4)
O2 C18 C17 114.9(4)
C20 C18 C17 120.3(4)
O2 C19 H19A 109.5
O2 C19 H19B 109.5
H19A C19 H19B 109.5
O2 C19 H19C 109.5
H19A C19 H19C 109.5
H19B C19 H19C 109.5
C18 C20 C21 119.5(4)
C18 C20 H20A 120.3
C21 C20 H20A 120.3
C15 C21 C20 121.4(4)
C15 C21 H21A 119.3
C20 C21 H21A 119.3
N2 C22 O5 119.7(4)
N2 C22 C23 134.9(3)
O5 C22 C23 105.3(3)
C24 C23 C22 112.8(3)
C24 C23 C25 116.8(3)
C22 C23 C25 102.2(3)
C24 C23 C13 118.5(3)
C22 C23 C13 101.8(3)
C25 C23 C13 102.5(2)
N3 C24 C23 174.6(4)
C26 C25 C35 118.3(3)
C26 C25 C23 92.6(2)
C35 C25 C23 117.8(3)
C26 C25 H25A 109.0
C35 C25 H25A 109.0
C23 C25 H25A 109.0
O5 C26 C27 107.8(3)
O5 C26 C25 103.5(2)
C27 C26 C25 118.0(3)
O5 C26 C6 104.6(2)
C27 C26 C6 118.8(3)
C25 C26 C6 102.4(2)
C28 C27 C33 118.1(3)
C28 C27 C26 122.2(4)
C33 C27 C26 119.6(3)
C27 C28 C29 121.2(4)
C27 C28 H28A 119.4
C29 C28 H28A 119.4
C30 C29 C28 120.3(4)
C30 C29 H29A 119.9
C28 C29 H29A 119.9
C29 C30 C32 120.4(4)
C29 C30 O4 113.4(5)
C32 C30 O4 126.2(5)
O4 C31 H31A 109.5
O4 C31 H31B 109.5
H31A C31 H31B 109.5
O4 C31 H31C 109.5
H31A C31 H31C 109.5
H31B C31 H31C 109.5
C30 C32 C33 119.3(4)
C30 C32 H32A 120.4
C33 C32 H32A 120.4
C27 C33 C32 120.7(4)
C27 C33 H33A 119.6
C32 C33 H33A 119.6
O6 C34 N4 125.2(4)
O6 C34 C35 124.8(4)
N4 C34 C35 110.1(4)
C36 C35 C34 101.2(3)
C36 C35 C25 121.6(3)
C34 C35 C25 108.9(3)
C36 C35 H35A 108.1
C34 C35 H35A 108.1
C25 C35 H35A 108.1
C37 C36 C41 119.5(4)
C37 C36 C35 132.4(4)
C41 C36 C35 108.0(4)
C36 C37 C38 118.3(4)
C36 C37 H37A 120.9
C38 C37 H37A 120.9
C39 C38 C37 122.0(5)
C39 C38 Cl2 120.3(4)
C37 C38 Cl2 117.8(5)
C38 C39 C40 119.0(5)
C38 C39 H39A 120.5
C40 C39 H39A 120.5
C41 C40 C39 120.1(5)
C41 C40 H40A 120.0
C39 C40 H40A 120.0
C40 C41 N4 128.2(5)
C40 C41 C36 121.1(5)
N4 C41 C36 110.6(3)
N4 C42 C43 112.0(10)
N4 C42 H42A 109.2
C43 C42 H42A 109.2
N4 C42 H42B 109.2
C43 C42 H42B 109.2
H42A C42 H42B 107.9
C42 C43 C44 108.5(13)
C42 C43 H43A 110.0
C44 C43 H43A 110.0
C42 C43 H43B 110.0
C44 C43 H43B 110.0
H43A C43 H43B 108.4
C45 C44 C43 112.8(11)
C45 C44 H44A 109.0
C43 C44 H44A 109.0
C45 C44 H44B 109.0
C43 C44 H44B 109.0
H44A C44 H44B 107.8
C47 C46 H46A 109.5
C47 C46 H46B 109.5
H46A C46 H46B 109.5
C47 C46 H46C 109.5
H46A C46 H46C 109.5
H46B C46 H46C 109.5
C48 C47 C46 110.5(5)
C48 C47 H47A 109.5
C46 C47 H47A 109.5
C48 C47 H47B 109.5
C46 C47 H47B 109.5
H47A C47 H47B 108.1
C47 C48 C49 116.1(4)
C47 C48 H48A 108.3
C49 C48 H48A 108.3
C47 C48 H48B 108.3
C49 C48 H48B 108.3
H48A C48 H48B 107.4
N5 C49 C48 110.8(3)
N5 C49 H49A 109.5
C48 C49 H49A 109.5
N5 C49 H49B 109.5
C48 C49 H49B 109.5
H49A C49 H49B 108.1
O7 C50 N5 125.3(3)
O7 C50 C51 126.5(3)
N5 C50 C51 108.2(3)
C52 C51 C50 102.2(3)
C52 C51 C71 113.9(3)
C50 C51 C71 111.9(2)
C52 C51 C58 115.8(2)
C50 C51 C58 112.2(3)
C71 C51 C58 101.2(2)
C53 C52 C57 120.1(3)
C53 C52 C51 131.6(3)
C57 C52 C51 108.3(3)
C52 C53 C54 118.2(3)
C52 C53 H53A 120.9
C54 C53 H53A 120.9
C55 C54 C53 121.6(4)
C55 C54 Cl3 119.1(3)
C53 C54 Cl3 119.4(3)
C54 C55 C56 121.2(4)
C54 C55 H55A 119.4
C56 C55 H55A 119.4
C57 C56 C55 117.6(4)
C57 C56 H56A 121.2
C55 C56 H56A 121.2
N5 C57 C56 128.6(3)
N5 C57 C52 110.2(3)
C56 C57 C52 121.2(4)
C59 C58 C69 112.3(3)
C59 C58 C51 116.4(3)
C69 C58 C51 101.8(2)
C59 C58 H58A 108.7
C69 C58 H58A 108.7
C51 C58 H58A 108.7
O9 C59 C60 122.0(3)
O9 C59 C58 118.7(3)
C60 C59 C58 119.3(3)
C61 C60 C66 118.7(3)
C61 C60 C59 118.0(3)
C66 C60 C59 123.4(3)
C62 C61 C60 121.8(4)
C62 C61 H61A 119.1
C60 C61 H61A 119.1
C61 C62 C63 119.3(4)
C61 C62 H62A 120.3
C63 C62 H62A 120.3
O8 C63 C62 124.0(4)
O8 C63 C65 115.9(4)
C62 C63 C65 120.2(4)
O8 C64 H64A 109.5
O8 C64 H64B 109.5
H64A C64 H64B 109.5
O8 C64 H64C 109.5
H64A C64 H64C 109.5
H64B C64 H64C 109.5
C66 C65 C63 120.2(4)
C66 C65 H65A 119.9
C63 C65 H65A 119.9
C65 C66 C60 119.8(3)
C65 C66 H66A 120.1
C60 C66 H66A 120.1
N6 C67 O10 119.7(3)
N6 C67 C69 135.1(3)
O10 C67 C69 105.1(3)
C71 C68 C80 117.6(3)
C71 C68 C69 92.1(2)
C80 C68 C69 118.3(2)
C71 C68 H68A 109.2
C80 C68 H68A 109.2
C69 C68 H68A 109.2
C70 C69 C67 112.7(3)
C70 C69 C68 118.5(3)
C67 C69 C68 102.0(3)
C70 C69 C58 114.9(3)
C67 C69 C58 103.8(3)
C68 C69 C58 103.0(2)
N7 C70 C69 175.9(4)
O10 C71 C72 108.9(2)
O10 C71 C68 102.6(2)
C72 C71 C68 119.2(2)
O10 C71 C51 105.1(2)
C72 C71 C51 116.6(2)
C68 C71 C51 102.8(2)
C78 C72 C73 117.4(3)
C78 C72 C71 122.0(3)
C73 C72 C71 120.6(3)
C74 C73 C72 121.2(3)
C74 C73 H73A 119.4
C72 C73 H73A 119.4
C73 C74 C75 120.6(3)
C73 C74 H74A 119.7
C75 C74 H74A 119.7
O11 C75 C77 125.4(3)
O11 C75 C74 115.3(3)
C77 C75 C74 119.3(3)
O11 C76 H76A 109.5
O11 C76 H76B 109.5
H76A C76 H76B 109.5
O11 C76 H76C 109.5
H76A C76 H76C 109.5
H76B C76 H76C 109.5
C75 C77 C78 120.1(3)
C75 C77 H77A 120.0
C78 C77 H77A 120.0
C72 C78 C77 121.4(3)
C72 C78 H78A 119.3
C77 C78 H78A 119.3
O12 C79 N8 124.4(4)
O12 C79 C80 127.1(3)
N8 C79 C80 108.5(3)
C81 C80 C79 103.0(3)
C81 C80 C68 122.7(3)
C79 C80 C68 109.0(3)
C81 C80 H80A 107.1
C79 C80 H80A 107.1
C68 C80 H80A 107.1
C82 C81 C86 118.8(3)
C82 C81 C80 132.9(3)
C86 C81 C80 108.1(3)
C81 C82 C83 119.0(4)
C81 C82 H82A 120.5
C83 C82 H82A 120.5
C82 C83 C84 121.7(4)
C82 C83 Cl4 118.9(4)
C84 C83 Cl4 119.4(3)
C83 C84 C85 119.6(4)
C83 C84 H84A 120.2
C85 C84 H84A 120.2
C86 C85 C84 118.8(4)
C86 C85 H85A 120.6
C84 C85 H85A 120.6
C85 C86 N8 128.5(4)
C85 C86 C81 122.0(4)
N8 C86 C81 109.4(3)
N8 C87 C88 112.4(6)
N8 C87 H87A 109.1
C88 C87 H87A 109.1
N8 C87 H87B 109.1
C88 C87 H87B 109.1
H87A C87 H87B 107.8
C89 C88 C87 115.5(10)
C89 C88 H88A 108.4
C87 C88 H88A 108.4
C89 C88 H88B 108.4
C87 C88 H88B 108.4
H88A C88 H88B 107.5
C88 C89 C90 114.9(9)
C88 C89 H89A 108.5
C90 C89 H89A 108.5
C88 C89 H89B 108.5
C90 C89 H89B 108.5
H89A C89 H89B 107.5
C43' C42' N4 116.5(15)
C43' C42' H42C 108.2
N4 C42' H42C 108.2
C43' C42' H42D 108.2
N4 C42' H42D 108.2
H42C C42' H42D 107.3
C44' C43' C42' 119(2)
C44' C43' H43C 107.7
C42' C43' H43C 107.7
C44' C43' H43D 107.7
C42' C43' H43D 107.7
H43C C43' H43D 107.1
C43' C44' C45' 137(2)
C43' C44' H44C 103.0
C45' C44' H44C 103.0
C43' C44' H44D 103.0
C45' C44' H44D 103.0
H44C C44' H44D 105.1
C44' C45' H45D 109.5
C44' C45' H45E 109.5
H45D C45' H45E 109.5
C44' C45' H45F 109.5
H45D C45' H45F 109.5
H45E C45' H45F 109.5
N8 C87' C88' 118.1(14)
N8 C87' H87C 107.8
C88' C87' H87C 107.8
N8 C87' H87D 107.8
C88' C87' H87D 107.8
H87C C87' H87D 107.1
C87' C88' C89' 114(2)
C87' C88' H88C 108.7
C89' C88' H88C 108.7
C87' C88' H88D 108.7
C89' C88' H88D 108.7
H88C C88' H88D 107.6
C88' C89' C90' 110.7(18)
C88' C89' H89C 109.5
C90' C89' H89C 109.5
C88' C89' H89D 109.5
C90' C89' H89D 109.5
H89C C89' H89D 108.1
C89' C90' H90D 109.5
C89' C90' H90E 109.5
H90D C90' H90E 109.5
C89' C90' H90F 109.5
H90D C90' H90F 109.5
H90E C90' H90F 109.5
C5 N1 C12 111.5(3)
C5 N1 C4 123.1(3)
C12 N1 C4 124.9(3)
C22 N2 H2 101(4)
C34 N4 C41 110.1(4)
C34 N4 C42 131.4(9)
C41 N4 C42 118.5(9)
C34 N4 C42' 116.1(11)
C41 N4 C42' 132.4(12)
C42 N4 C42' 17.7(14)
C50 N5 C57 111.0(3)
C50 N5 C49 122.6(3)
C57 N5 C49 126.0(3)
C67 N6 H6 103(4)
C79 N8 C86 111.1(3)
C79 N8 C87' 133.5(11)
C86 N8 C87' 115.1(11)
C79 N8 C87 118.9(6)
C86 N8 C87 129.7(6)
C87' N8 C87 14.7(15)
C18 O2 C19 117.9(4)
C30 O4 C31 117.0(5)
C22 O5 C26 107.3(3)
C63 O8 C64 117.6(3)
C67 O10 C71 107.3(2)
C75 O11 C76 118.7(3)

loop_
_geom_bond_atom_site_label_1
_geom_bond_atom_site_label_2
_geom_bond_distance
C1 C2 1.499(7)
C1 H1A 0.9600
C1 H1B 0.9600
C1 H1C 0.9600
C2 C3 1.518(6)
C2 H2A 0.9700
C2 H2B 0.9700
C3 C4 1.527(5)
C3 H3A 0.9700
C3 H3B 0.9700
C4 N1 1.459(5)
C4 H4A 0.9700
C4 H4B 0.9700
C5 O1 1.212(4)
C5 N1 1.363(4)
C5 C6 1.536(5)
C6 C7 1.522(4)
C6 C13 1.577(4)
C6 C26 1.579(4)
C7 C12 1.370(5)
C7 C8 1.372(5)
C8 C9 1.400(5)
C8 H8A 0.9300
C9 C10 1.344(6)
C9 Cl1 1.727(5)
C10 C11 1.361(6)
C10 H10A 0.9300
C11 C12 1.384(5)
C11 H11A 0.9300
C12 N1 1.385(4)
C13 C14 1.523(5)
C13 C23 1.561(4)
C13 H13A 0.9800
C14 O3 1.218(4)
C14 C15 1.467(4)
C15 C21 1.381(5)
C15 C16 1.386(4)
C16 C17 1.366(4)
C16 H16A 0.9300
C17 C18 1.378(5)
C17 H17A 0.9300
C18 O2 1.369(4)
C18 C20 1.374(5)
C19 O2 1.431(5)
C19 H19A 0.9600
C19 H19B 0.9600
C19 H19C 0.9600
C20 C21 1.382(5)
C20 H20A 0.9300
C21 H21A 0.9300
C22 N2 1.252(5)
C22 O5 1.381(4)
C22 C23 1.517(5)
C23 C24 1.453(5)
C23 C25 1.550(4)
C24 N3 1.131(4)
C25 C26 1.515(4)
C25 C35 1.540(4)
C25 H25A 0.9800
C26 O5 1.458(4)
C26 C27 1.512(4)
C27 C28 1.373(5)
C27 C33 1.391(5)
C28 C29 1.380(5)
C28 H28A 0.9300
C29 C30 1.365(6)
C29 H29A 0.9300
C30 C32 1.370(6)
C30 O4 1.382(5)
C31 O4 1.407(6)
C31 H31A 0.9600
C31 H31B 0.9600
C31 H31C 0.9600
C32 C33 1.398(5)
C32 H32A 0.9300
C33 H33A 0.9300
C34 O6 1.220(5)
C34 N4 1.345(5)
C34 C35 1.533(5)
C35 C36 1.508(5)
C35 H35A 0.9800
C36 C37 1.364(5)
C36 C41 1.399(5)
C37 C38 1.397(6)
C37 H37A 0.9300
C38 C39 1.369(6)
C38 Cl2 1.726(5)
C39 C40 1.370(6)
C39 H39A 0.9300
C40 C41 1.357(6)
C40 H40A 0.9300
C41 N4 1.394(5)
C42 N4 1.456(7)
C42 C43 1.507(8)
C42 H42A 0.9700
C42 H42B 0.9700
C43 C44 1.70(2)
C43 H43A 0.9700
C43 H43B 0.9700
C44 C45 1.37(2)
C44 H44A 0.9700
C44 H44B 0.9700
C45 H45A 0.9600
C45 H45B 0.9600
C45 H45C 0.9600
C46 C47 1.519(7)
C46 H46A 0.9600
C46 H46B 0.9600
C46 H46C 0.9600
C47 C48 1.442(7)
C47 H47A 0.9700
C47 H47B 0.9700
C48 C49 1.564(6)
C48 H48A 0.9700
C48 H48B 0.9700
C49 N5 1.451(4)
C49 H49A 0.9700
C49 H49B 0.9700
C50 O7 1.223(4)
C50 N5 1.370(4)
C50 C51 1.517(5)
C51 C52 1.505(4)
C51 C71 1.573(4)
C51 C58 1.588(4)
C52 C53 1.376(4)
C52 C57 1.387(4)
C53 C54 1.389(5)
C53 H53A 0.9300
C54 C55 1.351(5)
C54 Cl3 1.734(4)
C55 C56 1.386(5)
C55 H55A 0.9300
C56 C57 1.385(5)
C56 H56A 0.9300
C57 N5 1.381(4)
C58 C59 1.518(5)
C58 C69 1.557(4)
C58 H58A 0.9800
C59 O9 1.218(4)
C59 C60 1.482(5)
C60 C61 1.375(5)
C60 C66 1.386(4)
C61 C62 1.361(5)
C61 H61A 0.9300
C62 C63 1.371(5)
C62 H62A 0.9300
C63 O8 1.366(4)
C63 C65 1.377(5)
C64 O8 1.453(5)
C64 H64A 0.9600
C64 H64B 0.9600
C64 H64C 0.9600
C65 C66 1.374(5)
C65 H65A 0.9300
C66 H66A 0.9300
C67 N6 1.240(4)
C67 O10 1.386(4)
C67 C69 1.503(5)
C68 C71 1.528(4)
C68 C80 1.543(4)
C68 C69 1.543(4)
C68 H68A 0.9800
C69 C70 1.469(5)
C70 N7 1.133(4)
C71 O10 1.457(3)
C71 C72 1.506(4)
C72 C78 1.377(4)
C72 C73 1.396(4)
C73 C74 1.372(4)
C73 H73A 0.9300
C74 C75 1.375(4)
C74 H74A 0.9300
C75 O11 1.361(4)
C75 C77 1.372(4)
C76 O11 1.422(4)
C76 H76A 0.9600
C76 H76B 0.9600
C76 H76C 0.9600
C77 C78 1.388(4)
C77 H77A 0.9300
C78 H78A 0.9300
C79 O12 1.211(4)
C79 N8 1.361(4)
C79 C80 1.516(5)
C80 C81 1.498(5)
C80 H80A 0.9800
C81 C82 1.378(5)
C81 C86 1.404(4)
C82 C83 1.380(5)
C82 H82A 0.9300
C83 C84 1.380(5)
C83 Cl4 1.732(4)
C84 C85 1.385(5)
C84 H84A 0.9300
C85 C86 1.363(5)
C85 H85A 0.9300
C86 N8 1.403(4)
C87 N8 1.467(6)
C87 C88 1.490(7)
C87 H87A 0.9700
C87 H87B 0.9700
C88 C89 1.485(7)
C88 H88A 0.9700
C88 H88B 0.9700
C89 C90 1.510(7)
C89 H89A 0.9700
C89 H89B 0.9700
C90 H90A 0.9600
C90 H90B 0.9600
C90 H90C 0.9600
C42' C43' 1.45(2)
C42' N4 1.460(7)
C42' H42C 0.9700
C42' H42D 0.9700
C43' C44' 1.23(3)
C43' H43C 0.9700
C43' H43D 0.9700
C44' C45' 1.63(3)
C44' H44C 0.9700
C44' H44D 0.9700
C45' H45D 0.9600
C45' H45E 0.9600
C45' H45F 0.9600
C87' N8 1.462(8)
C87' C88' 1.492(8)
C87' H87C 0.9700
C87' H87D 0.9700
C88' C89' 1.495(8)
C88' H88C 0.9700
C88' H88D 0.9700
C89' C90' 1.504(8)
C89' H89C 0.9700
C89' H89D 0.9700
C90' H90D 0.9600
C90' H90E 0.9600
C90' H90F 0.9600
N2 H2 0.91(5)
N6 H6 0.83(5)

loop_
_platon_squeeze_void_nr
_platon_squeeze_void_average_x
_platon_squeeze_void_average_y
_platon_squeeze_void_average_z
_platon_squeeze_void_volume
_platon_squeeze_void_count_electrons
_platon_squeeze_void_content
1 0.000 0.500 0.500 132 30 ' '
2 0.000 0.500 0.000 53 11 ' '
3 0.500 0.000 0.500 21 3 ' '
